data_7015840
loop_
_publ_author_name
'Hao, Xiu-Li'
'Luo, Ming-Fa'
'Yao, Wei'
'Li, Yang-Guang'
'Wang, Yong-Hui'
'Wang, En-Bo'

_publ_section_title
;
 Polyoxometalate-templated lanthanide-organic hybrid layers based on
 6(3)-honeycomb-like 2D nets.
;
_journal_issue 22
_journal_name_full 'Dalton transactions (Cambridge, England : 2003)'
_journal_page_first 5971
_journal_page_last 5976
_journal_paper_doi 10.1039/c1dt10139k
_journal_volume 40
_journal_year 2011
_chemical_formula_sum 'C33 H42.5 Dy Mo12 N4.5 O53 P'
_chemical_formula_weight 2694.97
_chemical_name_systematic
;
?
;
_space_group_IT_number 2
_symmetry_cell_setting triclinic
_symmetry_space_group_name_Hall '-P 1'
_symmetry_space_group_name_H-M 'P -1'
_atom_sites_solution_hydrogens geom
_atom_sites_solution_primary direct
_atom_sites_solution_secondary difmap
_audit_creation_method SHELXL-97
_cell_angle_alpha 100.61(3)
_cell_angle_beta 90.83(3)
_cell_angle_gamma 102.67(3)
_cell_formula_units_Z 2
_cell_length_a 11.900(2)
_cell_length_b 15.167(3)
_cell_length_c 21.059(4)
_cell_measurement_temperature 150(2)
_cell_volume 3639.0(13)
_computing_cell_refinement PROCESS-AUTO
_computing_data_collection PROCESS-AUTO
_computing_data_reduction CrystalStructure
_computing_structure_refinement 'SHELXL-97 (Sheldrick, 1997)'
_computing_structure_solution 'SHELXS-97 (Sheldrick, 1990)'
_diffrn_ambient_temperature 150(2)
_diffrn_detector_area_resol_mean 0.01
_diffrn_measured_fraction_theta_full 0.995
_diffrn_measured_fraction_theta_max 0.995
_diffrn_measurement_device_type 'Rigaku R-AXIS RAPID IP'
_diffrn_measurement_method Oscillation
_diffrn_radiation_monochromator graphite
_diffrn_radiation_source 'Rotation anode'
_diffrn_radiation_type MoK\a
_diffrn_radiation_wavelength 0.71073
_diffrn_reflns_av_R_equivalents 0.0623
_diffrn_reflns_av_sigmaI/netI 0.0837
_diffrn_reflns_limit_h_max 14
_diffrn_reflns_limit_h_min -14
_diffrn_reflns_limit_k_max 18
_diffrn_reflns_limit_k_min -17
_diffrn_reflns_limit_l_max 24
_diffrn_reflns_limit_l_min -25
_diffrn_reflns_number 28656
_diffrn_reflns_theta_full 25.00
_diffrn_reflns_theta_max 25.00
_diffrn_reflns_theta_min 3.02
_diffrn_standards_decay_% none
_diffrn_standards_interval_count 0
_diffrn_standards_interval_time 0
_diffrn_standards_number 0
_exptl_absorpt_coefficient_mu 3.134
_exptl_absorpt_correction_T_max 0.6023
_exptl_absorpt_correction_T_min 0.5326
_exptl_absorpt_correction_type multi-scan
_exptl_absorpt_process_details 'ABSCOR by T.Higashi 8 March, 1995'
_exptl_crystal_colour yellow
_exptl_crystal_density_diffrn 2.460
_exptl_crystal_density_method 'not measured'
_exptl_crystal_description block
_exptl_crystal_F_000 2562
_exptl_crystal_size_max 0.23
_exptl_crystal_size_mid 0.21
_exptl_crystal_size_min 0.18
_refine_diff_density_max 1.163
_refine_diff_density_min -1.521
_refine_diff_density_rms 0.174
_refine_ls_extinction_method none
_refine_ls_goodness_of_fit_ref 1.032
_refine_ls_hydrogen_treatment constr
_refine_ls_matrix_type full
_refine_ls_number_parameters 984
_refine_ls_number_reflns 12732
_refine_ls_number_restraints 78
_refine_ls_restrained_S_all 1.034
_refine_ls_R_factor_all 0.0979
_refine_ls_R_factor_gt 0.0595
_refine_ls_shift/su_max 0.002
_refine_ls_shift/su_mean 0.000
_refine_ls_structure_factor_coef Fsqd
_refine_ls_weighting_details 'calc w=1/[\s^2^(Fo^2^)+(0.0688P)^2^+16.3825P] where P=(Fo^2^+2Fc^2^)/3'
_refine_ls_weighting_scheme calc
_refine_ls_wR_factor_gt 0.1439
_refine_ls_wR_factor_ref 0.1662
_reflns_number_gt 8246
_reflns_number_total 12732
_reflns_threshold_expression >2sigma(I)
_cod_data_source_file c1dt10139k.txt
_cod_data_source_block 3
_cod_depositor_comments
;
The following automatic conversions were performed:
'_symmetry_cell_setting' value 'Triclinic' changed to 'triclinic'
according to '/home/saulius/struct/CIF-dictionaries/cif_core.dic'
dictionary named 'cif_core.dic' version 2.4.1 from 2010-06-29.

Automatic conversion script
Id: cif_fix_enum 1555 2011-01-17 13:19:09Z saulius 
;
_cod_original_cell_volume 3639.0(12)
_cod_original_sg_symbol_H-M P-1
_cod_original_formula_sum 'C33 H42.50 Dy Mo12 N4.50 O53 P'
_cod_database_code 7015840

loop_
_symmetry_equiv_pos_as_xyz
'x, y, z'
'-x, -y, -z'

loop_
_atom_site_label
_atom_site_type_symbol
_atom_site_fract_x
_atom_site_fract_y
_atom_site_fract_z
_atom_site_U_iso_or_equiv
_atom_site_adp_type
_atom_site_occupancy
_atom_site_symmetry_multiplicity
_atom_site_calc_flag
_atom_site_refinement_flags
_atom_site_disorder_assembly
_atom_site_disorder_group
Dy1 Dy 0.26628(6) 0.86565(5) 0.40414(3) 0.0580(2) Uani 1 1 d . . .
Mo1 Mo 0.64888(10) 0.49357(7) 0.18545(6) 0.0491(3) Uani 1 1 d . . .
Mo2 Mo 0.81013(9) 0.34011(8) 0.36124(5) 0.0434(3) Uani 1 1 d . . .
Mo3 Mo 0.92040(9) 0.51512(7) 0.28069(5) 0.0473(3) Uani 1 1 d . . .
Mo4 Mo 0.87085(10) 0.09693(7) 0.19528(5) 0.0477(3) Uani 1 1 d . . .
Mo5 Mo 0.91109(9) 0.46438(7) 0.10247(5) 0.0422(3) Uani 1 1 d . . .
Mo6 Mo 0.48986(9) 0.27768(7) 0.11817(5) 0.0446(3) Uani 1 1 d . . .
Mo7 Mo 0.53163(9) 0.34148(8) 0.28270(5) 0.0477(3) Uani 1 1 d . . .
Mo8 Mo 0.61818(9) 0.07636(7) 0.10701(5) 0.0430(3) Uani 1 1 d . . .
Mo9 Mo 1.04237(9) 0.32843(8) 0.26829(5) 0.0469(3) Uani 1 1 d . . .
Mo10 Mo 0.73760(9) 0.26218(6) 0.01903(4) 0.0370(2) Uani 1 1 d . . .
Mo11 Mo 0.62553(9) 0.12330(7) 0.27243(5) 0.0465(3) Uani 1 1 d . . .
Mo12 Mo 0.99571(8) 0.26021(7) 0.09133(5) 0.0390(2) Uani 1 1 d . . .
P1 P 0.7666(2) 0.29797(19) 0.19065(13) 0.0314(6) Uani 1 1 d . . .
O1 O 0.5631(7) 0.0541(6) 0.1928(4) 0.057(2) Uani 1 1 d . . .
O2 O 1.0543(7) 0.3166(6) 0.1808(4) 0.053(2) Uani 1 1 d . . .
O3 O 0.5418(7) 0.2112(6) 0.2751(4) 0.052(2) Uani 1 1 d . . .
O4 O 0.7792(8) 0.5254(6) 0.2522(4) 0.057(2) Uani 1 1 d . . .
O5 O 0.7452(8) 0.0337(6) 0.1272(4) 0.055(2) Uani 1 1 d . . .
O6 O 0.9427(9) 0.0132(6) 0.1941(5) 0.066(3) Uani 1 1 d . . .
O7 O 0.7393(7) 0.2187(6) 0.3327(4) 0.050(2) Uani 1 1 d . . .
O8 O 0.6176(9) 0.5958(6) 0.1870(5) 0.069(3) Uani 1 1 d . . .
O9 O 0.9633(7) 0.1973(6) 0.2487(4) 0.055(2) Uani 1 1 d . . .
O10 O 0.9662(8) 0.5560(6) 0.0693(4) 0.061(2) Uani 1 1 d . . .
O11 O 0.5131(7) 0.1619(5) 0.1167(4) 0.048(2) Uani 1 1 d . . .
O12 O 1.0509(7) 0.4542(6) 0.2863(4) 0.054(2) Uani 1 1 d . . .
O13 O 0.8263(6) 0.3135(5) 0.1291(4) 0.0426(19) Uani 1 1 d . . .
O14 O 0.5625(9) 0.0589(7) 0.3224(5) 0.073(3) Uani 1 1 d . . .
O15 O 0.9591(7) 0.3252(6) 0.3504(4) 0.052(2) Uani 1 1 d . . .
O16 O 0.5360(8) -0.0188(6) 0.0621(4) 0.065(3) Uani 1 1 d . . .
O17 O 0.8721(8) 0.4711(6) 0.3546(4) 0.053(2) Uani 1 1 d . . .
O18 O 0.5309(7) 0.4150(6) 0.1314(4) 0.053(2) Uani 1 1 d . . .
O19 O 0.7601(7) 0.4883(6) 0.1270(4) 0.053(2) Uani 1 1 d . . .
O20 O 0.9882(8) 0.6242(6) 0.3110(4) 0.065(3) Uani 1 1 d . . .
O21 O 0.6576(6) 0.3354(5) 0.1935(4) 0.0419(18) Uani 1 1 d . . .
O22 O 0.6073(7) 0.2891(5) 0.0543(4) 0.0448(19) Uani 1 1 d . . .
O23 O 0.8019(8) 0.3536(7) 0.4421(4) 0.064(3) Uani 1 1 d . . .
O24 O 0.3693(7) 0.2574(7) 0.0714(4) 0.064(3) Uani 1 1 d . . .
O25 O 0.4267(7) 0.3464(7) 0.3341(5) 0.067(3) Uani 1 1 d . . .
O26 O 0.6896(7) 0.1429(5) 0.0487(4) 0.047(2) Uani 1 1 d . . .
O27 O 0.8486(7) 0.3478(5) 0.2494(4) 0.0451(19) Uani 1 1 d . . .
O28 O 0.7627(7) 0.0693(6) 0.2552(4) 0.055(2) Uani 1 1 d . . .
O29 O 0.9553(7) 0.5014(5) 0.1886(4) 0.051(2) Uani 1 1 d . . .
O30 O 0.5578(7) 0.4571(6) 0.2583(4) 0.057(2) Uani 1 1 d . . .
O31 O 1.0154(6) 0.3908(5) 0.0835(4) 0.0440(19) Uani 1 1 d . . .
O32 O 0.7342(6) 0.1952(5) 0.1907(3) 0.0387(18) Uani 1 1 d . . .
O33 O 0.6999(8) 0.2300(6) -0.0604(3) 0.053(2) Uani 1 1 d . . .
O34 O 0.9372(7) 0.1574(5) 0.1240(3) 0.0430(19) Uani 1 1 d . . .
O35 O 1.1168(7) 0.2419(6) 0.0586(4) 0.060(2) Uani 1 1 d . . .
O36 O 0.8906(6) 0.2308(5) 0.0205(4) 0.0425(19) Uani 1 1 d . . .
O37 O 0.4350(7) 0.2929(6) 0.2012(4) 0.054(2) Uani 1 1 d . . .
O38 O 0.8137(7) 0.3840(5) 0.0258(4) 0.049(2) Uani 1 1 d . . .
O39 O 1.1733(7) 0.3243(7) 0.2950(4) 0.067(3) Uani 1 1 d . . .
O40 O 0.6634(7) 0.3689(6) 0.3359(4) 0.050(2) Uani 1 1 d . . .
O1W O 0.3735(13) 0.9441(10) 0.5026(7) 0.139(5) Uani 1 1 d U . .
H1AW H 0.4271 0.9211 0.5148 0.167 Uiso 1 1 d R . .
H1BW H 0.3374 0.9604 0.5357 0.167 Uiso 1 1 d R . .
O2W O 0.4626(9) 0.8839(8) 0.3798(6) 0.091(4) Uani 1 1 d . . .
H2AW H 0.4997 0.9037 0.3492 0.110 Uiso 1 1 d R . .
H2BW H 0.5073 0.8617 0.4010 0.110 Uiso 1 1 d R . .
O3W O 0.0908(10) 0.8352(8) 0.3396(6) 0.104(4) Uani 1 1 d . . .
H3AW H 0.0579 0.7814 0.3197 0.125 Uiso 1 1 d R . .
H3BW H 0.0522 0.8724 0.3300 0.125 Uiso 1 1 d R . .
O4W O 0.3351(10) 0.7571(8) 0.4543(5) 0.085(3) Uani 1 1 d . . .
H4AW H 0.2997 0.7316 0.4833 0.102 Uiso 1 1 d R . .
H4BW H 0.3420 0.7147 0.4230 0.102 Uiso 1 1 d R . .
O5W O 0.1884(11) 0.9944(7) 0.4487(5) 0.090(4) Uani 1 1 d . . .
H5AW H 0.1260 1.0011 0.4660 0.108 Uiso 1 1 d R . .
H5BW H 0.2088 1.0372 0.4274 0.108 Uiso 1 1 d R . .
O41 O 0.1269(10) 0.8113(9) 0.4663(7) 0.097(4) Uani 1 1 d . . .
O42 O 0.0165(14) 0.9012(11) 0.5098(8) 0.139(5) Uani 1 1 d U . .
O43 O 0.3046(10) 0.9670(8) 0.3360(5) 0.076(3) Uani 1 1 d . . .
O44 O 0.2648(14) 1.1044(10) 0.3584(5) 0.114(5) Uani 1 1 d . . .
O45 O 0.2619(8) 0.7398(6) 0.3199(4) 0.058(2) Uani 1 1 d . . .
O46 O 0.3255(12) 0.6275(7) 0.3522(5) 0.091(4) Uani 1 1 d . . .
C1 C 0.3931(9) 0.4845(8) 0.0259(6) 0.041(3) Uani 1 1 d . . .
C2 C 0.2791(10) 0.6080(8) 0.2422(5) 0.044(3) Uani 1 1 d . . .
C3 C 0.2834(13) 0.9674(9) 0.1408(7) 0.060(4) Uani 1 1 d . . .
H3A H 0.2976 0.9169 0.1105 0.072 Uiso 1 1 calc R . .
C4 C -0.3910(10) 0.5070(8) 0.5276(6) 0.049(3) Uani 1 1 d . . .
C5 C 0.4668(10) 0.5684(8) 0.0407(6) 0.045(3) Uani 1 1 d . . .
H5 H 0.4438 0.6173 0.0687 0.054 Uiso 1 1 calc R . .
C6 C 0.3032(12) 0.4773(10) 0.1676(7) 0.056(3) Uani 1 1 d . . .
H6A H 0.3240 0.4195 0.1592 0.067 Uiso 1 1 calc R . .
C7 C 0.2279(11) 1.1104(9) 0.1616(6) 0.054(3) Uani 1 1 d . . .
H7A H 0.2063 1.1601 0.1468 0.065 Uiso 1 1 calc R . .
C8 C 0.2388(11) 1.1089(9) 0.2265(6) 0.055(3) Uani 1 1 d . . .
H8A H 0.2208 1.1583 0.2564 0.066 Uiso 1 1 calc R . .
C9 C 0.2374(12) 0.6438(9) 0.1910(7) 0.058(4) Uani 1 1 d . . .
H9A H 0.2142 0.7007 0.1990 0.070 Uiso 1 1 calc R . .
C10 C 0.2321(11) 0.5921(9) 0.1286(6) 0.053(3) Uani 1 1 d . . .
H10A H 0.2033 0.6129 0.0931 0.063 Uiso 1 1 calc R . .
C11 C 0.1126(11) 1.0164(8) 0.0260(6) 0.048(3) Uani 1 1 d . . .
C12 C 0.2738(11) 1.0414(9) 0.2510(7) 0.054(3) Uani 1 1 d . . .
C13 C -0.2014(10) 0.6816(9) 0.5681(6) 0.047(3) Uani 1 1 d . . .
H13A H -0.2626 0.6899 0.5954 0.056 Uiso 1 1 calc R . .
C14 C 0.2734(11) 0.4652(9) 0.0500(6) 0.052(3) Uani 1 1 d . . .
H14A H 0.2209 0.4854 0.0216 0.063 Uiso 1 1 calc R . .
H14B H 0.2459 0.3980 0.0469 0.063 Uiso 1 1 calc R . .
C15 C 0.3088(11) 0.5260(10) 0.2296(6) 0.053(3) Uani 1 1 d . . .
H15A H 0.3341 0.5016 0.2643 0.064 Uiso 1 1 calc R . .
C16 C 0.2970(12) 0.9687(9) 0.2045(8) 0.064(4) Uani 1 1 d . . .
H16A H 0.3227 0.9199 0.2185 0.077 Uiso 1 1 calc R . .
C17 C 0.4260(11) 0.4159(9) -0.0161(6) 0.054(3) Uani 1 1 d . . .
H17 H 0.3746 0.3573 -0.0282 0.064 Uiso 1 1 calc R . .
C18 C -0.0338(12) 0.6555(9) 0.4870(6) 0.054(3) Uani 1 1 d . . .
H18A H 0.0251 0.6448 0.4586 0.065 Uiso 1 1 calc R . .
C19 C -0.0432(13) 0.7453(10) 0.5126(7) 0.063(4) Uani 1 1 d . . .
C20 C 0.2896(11) 0.6638(9) 0.3114(6) 0.051(3) Uani 1 1 d . . .
C21 C 0.2384(12) 1.0352(10) 0.0500(6) 0.057(3) Uani 1 1 d . . .
H21A H 0.2745 0.9870 0.0263 0.068 Uiso 1 1 calc R . .
H21B H 0.2799 1.0953 0.0409 0.068 Uiso 1 1 calc R . .
C22 C -0.1080(11) 0.5859(9) 0.5030(6) 0.052(3) Uani 1 1 d . . .
H22A H -0.1026 0.5249 0.4848 0.062 Uiso 1 1 calc R . .
C23 C 0.0861(13) 1.0547(8) -0.0268(6) 0.059(4) Uani 1 1 d . . .
H23 H 0.1460 1.0925 -0.0454 0.070 Uiso 1 1 calc R . .
C24 C 0.0250(12) 0.9619(9) 0.0514(6) 0.058(4) Uani 1 1 d . . .
H24 H 0.0414 0.9350 0.0868 0.070 Uiso 1 1 calc R . .
C25 C 0.2831(14) 1.0374(12) 0.3212(7) 0.068(4) Uani 1 1 d . . .
C26 C -0.4058(13) 0.5262(11) 0.4652(6) 0.072(4) Uani 1 1 d . . .
H26 H -0.3406 0.5452 0.4414 0.087 Uiso 1 1 calc R . .
C27 C -0.2718(12) 0.5166(9) 0.5602(7) 0.064(4) Uani 1 1 d . . .
H27A H -0.2773 0.5247 0.6077 0.077 Uiso 1 1 calc R . .
H27B H -0.2433 0.4602 0.5451 0.077 Uiso 1 1 calc R . .
C28 C -0.1274(13) 0.7556(10) 0.5548(7) 0.065(4) Uani 1 1 d . . .
H28A H -0.1337 0.8156 0.5748 0.078 Uiso 1 1 calc R . .
C29 C -0.4864(11) 0.4827(10) 0.5604(7) 0.064(4) Uani 1 1 d . . .
H29 H -0.4773 0.4715 0.6029 0.077 Uiso 1 1 calc R . .
C30 C 0.038(2) 0.8260(15) 0.4954(11) 0.103(6) Uani 1 1 d U . .
N1 N 0.2497(8) 1.0366(8) 0.1195(5) 0.052(3) Uani 1 1 d . . .
N2 N -0.1901(9) 0.5980(7) 0.5438(5) 0.047(2) Uani 1 1 d . . .
N3 N 0.2676(8) 0.5129(7) 0.1186(5) 0.044(2) Uani 1 1 d . . .
N5 N 0.518(4) 0.821(3) 0.2416(14) 0.139(14) Uani 0.50 1 d PDU . .
C31 C 0.546(3) 0.821(2) 0.1921(14) 0.070(8) Uani 0.50 1 d PDU . .
C32 C 0.593(3) 0.817(2) 0.1316(13) 0.078(9) Uani 0.50 1 d PDU . .
H32A H 0.6758 0.8178 0.1364 0.094 Uiso 0.50 1 calc PR . .
H32B H 0.5833 0.8693 0.1132 0.094 Uiso 0.50 1 calc PR . .
H32C H 0.5541 0.7593 0.1028 0.094 Uiso 0.50 1 calc PR . .
N6 N 0.048(2) 0.7818(18) 0.1945(12) 0.107(8) Uani 0.60 1 d PDU . .
C33 C -0.0243(18) 0.7620(15) 0.1582(11) 0.061(6) Uani 0.60 1 d PDU . .
C34 C -0.123(2) 0.7319(18) 0.1162(13) 0.082(8) Uani 0.60 1 d PDU . .
H34A H -0.1026 0.7434 0.0731 0.098 Uiso 0.60 1 calc PR . .
H34B H -0.1814 0.7653 0.1323 0.098 Uiso 0.60 1 calc PR . .
H34C H -0.1526 0.6658 0.1139 0.098 Uiso 0.60 1 calc PR . .
N7 N 0.258(2) 1.015(2) 0.6085(13) 0.060(7) Uani 0.40 1 d PDU . .
C35 C 0.172(3) 1.008(3) 0.628(2) 0.092(13) Uani 0.40 1 d PDU . .
C36 C 0.065(3) 1.015(3) 0.6544(16) 0.070(10) Uani 0.40 1 d PDU . .
O8W O 0.511(3) 0.775(2) 0.5631(15) 0.101(9) Uiso 0.40 1 d P A 1
O9W O 0.549(4) 0.843(3) 0.534(2) 0.113(14) Uiso 0.30 1 d P B 2
O10W O 0.781(4) 0.739(3) 0.3570(19) 0.178(14) Uiso 0.52 1 d P C 1
O11W O 0.661(4) 0.696(3) 0.349(2) 0.191(17) Uiso 0.48 1 d P D 2
O12W O 0.636(4) 0.820(3) 0.459(2) 0.122(16) Uiso 0.30 1 d P . .

loop_
_atom_site_aniso_label
_atom_site_aniso_U_11
_atom_site_aniso_U_22
_atom_site_aniso_U_33
_atom_site_aniso_U_23
_atom_site_aniso_U_13
_atom_site_aniso_U_12
Dy1 0.0477(4) 0.0590(4) 0.0610(4) 0.0075(3) 0.0099(3) 0.0016(3)
Mo1 0.0426(6) 0.0433(6) 0.0639(7) 0.0071(5) 0.0052(5) 0.0175(5)
Mo2 0.0356(6) 0.0612(7) 0.0302(5) 0.0034(4) 0.0020(4) 0.0091(5)
Mo3 0.0397(6) 0.0462(6) 0.0450(6) -0.0062(5) 0.0012(5) -0.0014(5)
Mo4 0.0438(6) 0.0482(6) 0.0567(7) 0.0147(5) 0.0031(5) 0.0188(5)
Mo5 0.0399(6) 0.0400(5) 0.0435(6) 0.0090(4) 0.0062(5) 0.0013(4)
Mo6 0.0258(5) 0.0568(6) 0.0498(6) 0.0063(5) -0.0047(5) 0.0104(4)
Mo7 0.0303(5) 0.0663(7) 0.0460(6) 0.0048(5) 0.0114(5) 0.0140(5)
Mo8 0.0392(6) 0.0378(5) 0.0462(6) 0.0050(4) -0.0016(5) -0.0006(4)
Mo9 0.0270(5) 0.0667(7) 0.0433(6) 0.0014(5) -0.0056(5) 0.0110(5)
Mo10 0.0364(5) 0.0398(5) 0.0328(5) 0.0047(4) 0.0010(4) 0.0064(4)
Mo11 0.0420(6) 0.0508(6) 0.0460(6) 0.0166(5) 0.0105(5) 0.0023(5)
Mo12 0.0290(5) 0.0490(6) 0.0395(5) 0.0061(4) 0.0080(4) 0.0115(4)
P1 0.0211(13) 0.0385(14) 0.0337(14) 0.0047(11) 0.0022(11) 0.0064(11)
O1 0.043(5) 0.068(6) 0.055(5) 0.008(4) 0.006(4) 0.005(4)
O2 0.047(5) 0.064(5) 0.043(5) 0.005(4) 0.001(4) 0.006(4)
O3 0.031(4) 0.062(5) 0.059(5) 0.010(4) 0.004(4) 0.002(4)
O4 0.055(6) 0.061(5) 0.050(5) -0.004(4) 0.015(4) 0.015(4)
O5 0.051(5) 0.060(5) 0.050(5) 0.004(4) 0.002(4) 0.010(4)
O6 0.070(7) 0.064(6) 0.076(6) 0.023(5) 0.015(5) 0.033(5)
O7 0.040(5) 0.053(5) 0.056(5) 0.013(4) 0.012(4) 0.009(4)
O8 0.073(7) 0.062(6) 0.078(7) 0.000(5) 0.006(6) 0.037(5)
O9 0.047(5) 0.063(5) 0.056(5) 0.014(4) 0.003(4) 0.014(4)
O10 0.064(6) 0.052(5) 0.066(6) 0.030(4) 0.011(5) -0.005(4)
O11 0.036(5) 0.054(5) 0.055(5) 0.018(4) 0.014(4) 0.006(4)
O12 0.038(5) 0.066(6) 0.051(5) 0.002(4) 0.007(4) 0.007(4)
O13 0.034(4) 0.048(5) 0.045(4) 0.004(4) 0.005(4) 0.011(4)
O14 0.078(7) 0.069(6) 0.068(6) 0.028(5) 0.008(6) -0.007(5)
O15 0.041(5) 0.070(6) 0.047(5) 0.010(4) 0.006(4) 0.017(4)
O16 0.064(6) 0.051(5) 0.065(6) -0.006(4) -0.006(5) -0.002(4)
O17 0.052(5) 0.062(5) 0.043(5) 0.004(4) 0.009(4) 0.011(4)
O18 0.044(5) 0.064(5) 0.050(5) 0.013(4) 0.009(4) 0.011(4)
O19 0.041(5) 0.058(5) 0.058(5) 0.005(4) 0.000(4) 0.011(4)
O20 0.058(6) 0.053(5) 0.068(6) -0.009(4) 0.012(5) -0.006(4)
O21 0.032(4) 0.040(4) 0.050(5) 0.002(3) 0.007(4) 0.005(3)
O22 0.040(5) 0.048(5) 0.052(5) 0.022(4) 0.010(4) 0.012(4)
O23 0.065(6) 0.093(7) 0.032(4) 0.003(4) 0.000(4) 0.021(5)
O24 0.030(5) 0.094(7) 0.069(6) 0.015(5) -0.019(5) 0.015(4)
O25 0.031(5) 0.092(7) 0.074(6) -0.001(5) 0.023(5) 0.017(5)
O26 0.038(5) 0.046(5) 0.052(5) 0.001(4) 0.011(4) 0.005(4)
O27 0.036(4) 0.056(5) 0.041(4) 0.002(4) 0.001(4) 0.013(4)
O28 0.045(5) 0.073(6) 0.054(5) 0.028(4) 0.006(4) 0.012(4)
O29 0.040(5) 0.055(5) 0.050(5) 0.000(4) 0.000(4) 0.001(4)
O30 0.046(5) 0.052(5) 0.068(6) 0.003(4) 0.009(5) 0.007(4)
O31 0.031(4) 0.046(4) 0.052(5) 0.013(4) 0.000(4) 0.000(3)
O32 0.036(4) 0.037(4) 0.044(4) 0.006(3) 0.002(4) 0.012(3)
O33 0.070(6) 0.058(5) 0.027(4) 0.000(4) -0.006(4) 0.016(4)
O34 0.047(5) 0.041(4) 0.036(4) 0.005(3) 0.003(4) 0.003(4)
O35 0.030(4) 0.082(6) 0.064(6) -0.010(5) 0.015(4) 0.023(4)
O36 0.036(4) 0.044(4) 0.047(5) 0.004(4) -0.001(4) 0.011(3)
O37 0.029(4) 0.071(6) 0.057(5) 0.012(4) 0.007(4) 0.004(4)
O38 0.038(5) 0.044(4) 0.062(5) 0.006(4) -0.005(4) 0.007(4)
O39 0.037(5) 0.106(8) 0.058(6) 0.012(5) -0.013(5) 0.017(5)
O40 0.038(5) 0.057(5) 0.055(5) 0.006(4) 0.005(4) 0.011(4)
O1W 0.120(9) 0.145(9) 0.135(9) -0.016(7) -0.005(7) 0.030(7)
O2W 0.054(7) 0.103(9) 0.132(10) 0.052(8) 0.019(7) 0.027(6)
O3W 0.063(7) 0.097(9) 0.137(11) -0.023(8) -0.013(8) 0.023(6)
O4W 0.109(9) 0.104(8) 0.049(6) 0.017(5) 0.000(6) 0.037(7)
O5W 0.114(10) 0.070(7) 0.077(7) 0.025(6) 0.041(7) -0.007(6)
O41 0.061(7) 0.106(9) 0.148(11) 0.064(8) 0.050(7) 0.032(7)
O42 0.138(9) 0.101(8) 0.180(10) 0.031(7) 0.055(8) 0.025(7)
O43 0.081(8) 0.093(8) 0.074(7) 0.039(6) 0.021(6) 0.038(6)
O44 0.177(15) 0.140(12) 0.050(6) 0.018(7) 0.021(8) 0.090(11)
O45 0.059(6) 0.055(5) 0.059(6) 0.009(4) 0.002(5) 0.010(4)
O46 0.147(12) 0.075(7) 0.062(6) 0.016(5) -0.006(7) 0.049(7)
C1 0.028(6) 0.050(7) 0.049(7) 0.024(5) 0.012(5) 0.008(5)
C2 0.043(7) 0.053(7) 0.041(6) 0.022(5) 0.005(6) 0.012(6)
C3 0.073(10) 0.044(7) 0.056(8) -0.007(6) -0.002(8) 0.014(7)
C4 0.031(6) 0.048(7) 0.061(8) 0.001(6) 0.011(6) 0.000(5)
C5 0.044(7) 0.037(6) 0.055(7) 0.011(5) 0.018(6) 0.006(5)
C6 0.054(8) 0.063(8) 0.069(9) 0.036(7) 0.023(7) 0.029(7)
C7 0.051(8) 0.057(8) 0.053(8) -0.004(6) 0.001(7) 0.020(6)
C8 0.045(8) 0.065(8) 0.051(8) -0.008(6) 0.011(6) 0.022(6)
C9 0.066(9) 0.046(7) 0.067(9) 0.004(6) 0.004(7) 0.026(7)
C10 0.046(7) 0.069(9) 0.044(7) 0.026(6) 0.009(6) 0.003(6)
C11 0.059(8) 0.037(6) 0.039(6) -0.006(5) 0.006(6) 0.005(6)
C12 0.039(7) 0.056(8) 0.066(9) 0.012(7) 0.003(7) 0.009(6)
C13 0.039(7) 0.065(8) 0.044(7) 0.014(6) 0.017(6) 0.025(6)
C14 0.040(7) 0.060(8) 0.054(8) 0.008(6) 0.003(6) 0.008(6)
C15 0.048(8) 0.076(9) 0.050(8) 0.035(7) 0.014(6) 0.026(7)
C16 0.059(9) 0.045(8) 0.088(11) 0.015(7) 0.004(8) 0.010(6)
C17 0.041(7) 0.061(8) 0.055(8) 0.012(6) 0.004(6) 0.003(6)
C18 0.047(8) 0.064(9) 0.052(8) 0.010(6) 0.012(6) 0.015(7)
C19 0.055(9) 0.062(9) 0.077(10) 0.026(7) 0.012(8) 0.016(7)
C20 0.048(8) 0.056(8) 0.056(8) 0.024(6) 0.005(6) 0.012(6)
C21 0.051(8) 0.077(9) 0.042(7) 0.005(6) 0.011(6) 0.018(7)
C22 0.050(8) 0.049(7) 0.049(7) -0.008(6) -0.004(7) 0.010(6)
C23 0.074(10) 0.043(7) 0.053(8) 0.009(6) 0.015(7) -0.001(6)
C24 0.063(9) 0.071(9) 0.034(6) 0.012(6) -0.007(7) 0.000(7)
C25 0.070(10) 0.086(11) 0.048(8) 0.010(8) 0.011(8) 0.018(9)
C26 0.051(9) 0.119(13) 0.044(8) 0.018(8) 0.005(7) 0.010(9)
C27 0.065(10) 0.060(8) 0.065(9) 0.025(7) 0.001(8) 0.000(7)
C28 0.061(9) 0.054(8) 0.083(10) 0.014(7) 0.031(8) 0.017(7)
C29 0.038(7) 0.096(11) 0.050(8) 0.019(7) -0.004(7) -0.005(7)
C30 0.105(10) 0.086(9) 0.124(10) 0.026(8) 0.019(8) 0.028(8)
N1 0.028(5) 0.070(7) 0.053(6) 0.007(5) 0.001(5) 0.003(5)
N2 0.039(6) 0.061(7) 0.042(6) 0.012(5) 0.003(5) 0.008(5)
N3 0.027(5) 0.060(6) 0.048(6) 0.011(5) 0.004(4) 0.014(4)
N5 0.143(16) 0.136(16) 0.136(16) 0.027(10) 0.008(10) 0.027(10)
C31 0.072(12) 0.061(11) 0.081(12) 0.015(9) 0.008(9) 0.020(9)
C32 0.080(12) 0.066(11) 0.090(12) 0.013(9) -0.003(9) 0.021(9)
N6 0.108(12) 0.101(11) 0.113(12) 0.019(9) -0.001(9) 0.028(9)
C33 0.068(10) 0.051(9) 0.068(10) 0.014(7) -0.001(8) 0.020(8)
C34 0.079(11) 0.076(11) 0.092(11) 0.011(8) -0.009(9) 0.026(9)
N7 0.064(11) 0.073(11) 0.049(10) 0.023(8) 0.002(8) 0.020(9)
C35 0.098(16) 0.093(15) 0.088(15) 0.029(10) -0.004(10) 0.017(10)
C36 0.076(13) 0.076(13) 0.062(12) 0.020(9) -0.007(9) 0.020(9)

loop_
_atom_type_symbol
_atom_type_description
_atom_type_scat_dispersion_real
_atom_type_scat_dispersion_imag
_atom_type_scat_source
C C 0.0033 0.0016 'International Tables Vol C Tables 4.2.6.8 and 6.1.1.4'
H H 0.0000 0.0000 'International Tables Vol C Tables 4.2.6.8 and 6.1.1.4'
N N 0.0061 0.0033 'International Tables Vol C Tables 4.2.6.8 and 6.1.1.4'
O O 0.0106 0.0060 'International Tables Vol C Tables 4.2.6.8 and 6.1.1.4'
P P 0.1023 0.0942 'International Tables Vol C Tables 4.2.6.8 and 6.1.1.4'
Dy Dy -0.1892 4.4098 'International Tables Vol C Tables 4.2.6.8 and 6.1.1.4'
Mo Mo -1.6832 0.6857 'International Tables Vol C Tables 4.2.6.8 and 6.1.1.4'

loop_
_geom_angle_atom_site_label_1
_geom_angle_atom_site_label_2
_geom_angle_atom_site_label_3
_geom_angle
_geom_angle_site_symmetry_1
_geom_angle_site_symmetry_3
_geom_angle_publ_flag
O41 Dy1 O43 140.0(4) . . ?
O41 Dy1 O45 103.4(4) . . ?
O43 Dy1 O45 92.1(4) . . ?
O41 Dy1 O2W 147.2(4) . . ?
O43 Dy1 O2W 71.8(4) . . ?
O45 Dy1 O2W 77.4(4) . . ?
O41 Dy1 O3W 74.4(5) . . ?
O43 Dy1 O3W 76.5(4) . . ?
O45 Dy1 O3W 70.8(3) . . ?
O2W Dy1 O3W 133.6(4) . . ?
O41 Dy1 O1W 86.4(5) . . ?
O43 Dy1 O1W 104.7(5) . . ?
O45 Dy1 O1W 140.5(4) . . ?
O2W Dy1 O1W 74.5(5) . . ?
O3W Dy1 O1W 147.5(5) . . ?
O41 Dy1 O5W 74.7(4) . . ?
O43 Dy1 O5W 73.1(4) . . ?
O45 Dy1 O5W 148.4(3) . . ?
O2W Dy1 O5W 121.5(4) . . ?
O3W Dy1 O5W 78.5(4) . . ?
O1W Dy1 O5W 71.1(5) . . ?
O41 Dy1 O4W 73.7(4) . . ?
O43 Dy1 O4W 146.2(4) . . ?
O45 Dy1 O4W 75.5(3) . . ?
O2W Dy1 O4W 74.9(4) . . ?
O3W Dy1 O4W 125.8(4) . . ?
O1W Dy1 O4W 70.8(5) . . ?
O5W Dy1 O4W 131.3(4) . . ?
O8 Mo1 O19 104.6(5) . . ?
O8 Mo1 O18 102.3(4) . . ?
O19 Mo1 O18 95.6(4) . . ?
O8 Mo1 O30 98.9(5) . . ?
O19 Mo1 O30 155.3(4) . . ?
O18 Mo1 O30 86.6(4) . . ?
O8 Mo1 O4 101.6(4) . . ?
O19 Mo1 O4 85.2(4) . . ?
O18 Mo1 O4 155.0(4) . . ?
O30 Mo1 O4 82.6(4) . . ?
O8 Mo1 O21 168.4(4) . . ?
O19 Mo1 O21 86.5(3) . . ?
O18 Mo1 O21 72.7(3) . . ?
O30 Mo1 O21 70.7(3) . . ?
O4 Mo1 O21 82.4(3) . . ?
O23 Mo2 O7 103.1(4) . . ?
O23 Mo2 O15 102.2(4) . . ?
O7 Mo2 O15 96.0(4) . . ?
O23 Mo2 O40 101.0(4) . . ?
O7 Mo2 O40 86.7(3) . . ?
O15 Mo2 O40 155.4(4) . . ?
O23 Mo2 O17 99.1(4) . . ?
O7 Mo2 O17 156.6(3) . . ?
O15 Mo2 O17 86.3(4) . . ?
O40 Mo2 O17 81.9(3) . . ?
O23 Mo2 O27 169.3(4) . . ?
O7 Mo2 O27 87.3(3) . . ?
O15 Mo2 O27 73.5(3) . . ?
O40 Mo2 O27 82.2(3) . . ?
O17 Mo2 O27 71.1(3) . . ?
O20 Mo3 O4 103.5(4) . . ?
O20 Mo3 O17 102.1(4) . . ?
O4 Mo3 O17 96.5(4) . . ?
O20 Mo3 O29 102.8(4) . . ?
O4 Mo3 O29 84.7(4) . . ?
O17 Mo3 O29 154.0(3) . . ?
O20 Mo3 O12 99.4(4) . . ?
O4 Mo3 O12 155.9(3) . . ?
O17 Mo3 O12 85.9(4) . . ?
O29 Mo3 O12 82.9(3) . . ?
O20 Mo3 O27 169.0(4) . . ?
O4 Mo3 O27 86.8(3) . . ?
O17 Mo3 O27 72.4(3) . . ?
O29 Mo3 O27 81.8(3) . . ?
O12 Mo3 O27 70.9(3) . . ?
O6 Mo4 O9 103.9(4) . . ?
O6 Mo4 O28 101.2(4) . . ?
O9 Mo4 O28 96.2(4) . . ?
O6 Mo4 O34 102.7(4) . . ?
O9 Mo4 O34 84.8(3) . . ?
O28 Mo4 O34 155.1(3) . . ?
O6 Mo4 O5 100.0(4) . . ?
O9 Mo4 O5 154.8(4) . . ?
O28 Mo4 O5 86.6(4) . . ?
O34 Mo4 O5 82.5(3) . . ?
O6 Mo4 O32 169.2(4) . . ?
O9 Mo4 O32 86.2(3) . . ?
O28 Mo4 O32 73.4(3) . . ?
O34 Mo4 O32 81.8(3) . . ?
O5 Mo4 O32 70.6(3) . . ?
O10 Mo5 O29 104.8(4) . . ?
O10 Mo5 O31 103.1(4) . . ?
O29 Mo5 O31 95.7(4) . . ?
O10 Mo5 O19 101.3(4) . . ?
O29 Mo5 O19 86.1(4) . . ?
O31 Mo5 O19 154.2(3) . . ?
O10 Mo5 O38 99.2(4) . . ?
O29 Mo5 O38 154.6(4) . . ?
O31 Mo5 O38 86.6(3) . . ?
O19 Mo5 O38 81.2(3) . . ?
O10 Mo5 O13 168.8(4) . . ?
O29 Mo5 O13 85.9(3) . . ?
O31 Mo5 O13 72.2(3) . . ?
O19 Mo5 O13 82.2(3) . . ?
O38 Mo5 O13 70.7(3) . . ?
O24 Mo6 O11 102.8(4) . . ?
O24 Mo6 O37 102.2(4) . . ?
O11 Mo6 O37 95.8(4) . . ?
O24 Mo6 O22 101.3(4) . . ?
O11 Mo6 O22 86.4(3) . . ?
O37 Mo6 O22 155.2(3) . . ?
O24 Mo6 O18 99.0(4) . . ?
O11 Mo6 O18 157.0(3) . . ?
O37 Mo6 O18 86.5(4) . . ?
O22 Mo6 O18 82.3(3) . . ?
O24 Mo6 O21 169.2(4) . . ?
O11 Mo6 O21 87.5(3) . . ?
O37 Mo6 O21 73.2(3) . . ?
O22 Mo6 O21 82.3(3) . . ?
O18 Mo6 O21 71.2(3) . . ?
O25 Mo7 O40 103.7(4) . . ?
O25 Mo7 O30 102.8(5) . . ?
O40 Mo7 O30 95.1(4) . . ?
O25 Mo7 O37 98.7(4) . . ?
O40 Mo7 O37 156.4(4) . . ?
O30 Mo7 O37 86.8(4) . . ?
O25 Mo7 O3 100.9(4) . . ?
O40 Mo7 O3 85.6(3) . . ?
O30 Mo7 O3 155.4(4) . . ?
O37 Mo7 O3 83.1(3) . . ?
O25 Mo7 O21 169.5(4) . . ?
O40 Mo7 O21 86.4(3) . . ?
O30 Mo7 O21 73.2(3) . . ?
O37 Mo7 O21 71.6(3) . . ?
O3 Mo7 O21 82.4(3) . . ?
O16 Mo8 O26 105.1(4) . . ?
O16 Mo8 O5 100.8(4) . . ?
O26 Mo8 O5 95.3(4) . . ?
O16 Mo8 O11 102.2(4) . . ?
O26 Mo8 O11 85.9(3) . . ?
O5 Mo8 O11 155.8(3) . . ?
O16 Mo8 O1 97.3(4) . . ?
O26 Mo8 O1 156.7(3) . . ?
O5 Mo8 O1 86.5(4) . . ?
O11 Mo8 O1 83.3(4) . . ?
O16 Mo8 O32 167.6(4) . . ?
O26 Mo8 O32 86.6(3) . . ?
O5 Mo8 O32 73.3(3) . . ?
O11 Mo8 O32 82.7(3) . . ?
O1 Mo8 O32 71.7(3) . . ?
O39 Mo9 O2 103.4(4) . . ?
O39 Mo9 O12 101.2(4) . . ?
O2 Mo9 O12 97.1(4) . . ?
O39 Mo9 O9 102.1(4) . . ?
O2 Mo9 O9 85.3(4) . . ?
O12 Mo9 O9 155.3(4) . . ?
O39 Mo9 O15 99.8(4) . . ?
O2 Mo9 O15 155.6(3) . . ?
O12 Mo9 O15 85.8(4) . . ?
O9 Mo9 O15 82.4(4) . . ?
O39 Mo9 O27 169.6(4) . . ?
O2 Mo9 O27 86.4(3) . . ?
O12 Mo9 O27 73.6(3) . . ?
O9 Mo9 O27 82.0(3) . . ?
O15 Mo9 O27 71.1(3) . . ?
O33 Mo10 O22 103.4(4) . . ?
O33 Mo10 O38 102.4(4) . . ?
O22 Mo10 O38 94.5(4) . . ?
O33 Mo10 O36 100.2(4) . . ?
O22 Mo10 O36 155.1(3) . . ?
O38 Mo10 O36 88.0(3) . . ?
O33 Mo10 O26 101.3(4) . . ?
O22 Mo10 O26 85.8(3) . . ?
O38 Mo10 O26 155.6(3) . . ?
O36 Mo10 O26 82.0(3) . . ?
O33 Mo10 O13 170.3(4) . . ?
O22 Mo10 O13 85.7(3) . . ?
O38 Mo10 O13 73.3(3) . . ?
O36 Mo10 O13 71.3(3) . . ?
O26 Mo10 O13 82.4(3) . . ?
O14 Mo11 O3 103.9(5) . . ?
O14 Mo11 O1 101.7(4) . . ?
O3 Mo11 O1 96.2(4) . . ?
O14 Mo11 O7 101.0(4) . . ?
O3 Mo11 O7 85.9(3) . . ?
O1 Mo11 O7 156.0(4) . . ?
O14 Mo11 O28 99.3(5) . . ?
O3 Mo11 O28 155.4(4) . . ?
O1 Mo11 O28 86.8(4) . . ?
O7 Mo11 O28 82.0(3) . . ?
O14 Mo11 O32 169.6(4) . . ?
O3 Mo11 O32 85.9(3) . . ?
O1 Mo11 O32 73.7(3) . . ?
O7 Mo11 O32 82.6(3) . . ?
O28 Mo11 O32 71.5(3) . . ?
O35 Mo12 O34 104.9(4) . . ?
O35 Mo12 O36 103.1(4) . . ?
O34 Mo12 O36 95.6(3) . . ?
O35 Mo12 O2 100.3(4) . . ?
O34 Mo12 O2 85.4(3) . . ?
O36 Mo12 O2 155.4(4) . . ?
O35 Mo12 O31 98.1(4) . . ?
O34 Mo12 O31 155.5(4) . . ?
O36 Mo12 O31 87.4(3) . . ?
O2 Mo12 O31 82.1(3) . . ?
O35 Mo12 O13 168.7(4) . . ?
O34 Mo12 O13 86.3(3) . . ?
O36 Mo12 O13 73.8(3) . . ?
O2 Mo12 O13 81.8(3) . . ?
O31 Mo12 O13 71.1(3) . . ?
O13 P1 O32 109.1(4) . . ?
O13 P1 O21 109.7(4) . . ?
O32 P1 O21 109.2(4) . . ?
O13 P1 O27 109.3(5) . . ?
O32 P1 O27 109.9(4) . . ?
O21 P1 O27 109.6(4) . . ?
Mo11 O1 Mo8 125.5(5) . . ?
Mo9 O2 Mo12 151.3(5) . . ?
Mo11 O3 Mo7 151.3(5) . . ?
Mo3 O4 Mo1 151.3(5) . . ?
Mo8 O5 Mo4 126.5(4) . . ?
Mo2 O7 Mo11 149.4(5) . . ?
Mo4 O9 Mo9 151.4(5) . . ?
Mo6 O11 Mo8 149.4(5) . . ?
Mo9 O12 Mo3 126.2(4) . . ?
P1 O13 Mo12 126.4(4) . . ?
P1 O13 Mo10 125.7(4) . . ?
Mo12 O13 Mo10 89.0(3) . . ?
P1 O13 Mo5 125.5(4) . . ?
Mo12 O13 Mo5 89.2(3) . . ?
Mo10 O13 Mo5 89.2(3) . . ?
Mo2 O15 Mo9 125.4(4) . . ?
Mo3 O17 Mo2 126.7(4) . . ?
Mo1 O18 Mo6 126.7(4) . . ?
Mo1 O19 Mo5 150.7(5) . . ?
P1 O21 Mo7 125.8(4) . . ?
P1 O21 Mo6 125.4(4) . . ?
Mo7 O21 Mo6 89.7(3) . . ?
P1 O21 Mo1 125.4(4) . . ?
Mo7 O21 Mo1 89.8(3) . . ?
Mo6 O21 Mo1 89.3(3) . . ?
Mo10 O22 Mo6 151.3(4) . . ?
Mo8 O26 Mo10 149.9(5) . . ?
P1 O27 Mo9 125.6(4) . . ?
P1 O27 Mo2 125.4(5) . . ?
Mo9 O27 Mo2 89.9(2) . . ?
P1 O27 Mo3 125.6(4) . . ?
Mo9 O27 Mo3 89.2(3) . . ?
Mo2 O27 Mo3 89.7(2) . . ?
Mo4 O28 Mo11 126.1(4) . . ?
Mo5 O29 Mo3 151.4(5) . . ?
Mo7 O30 Mo1 126.2(5) . . ?
Mo5 O31 Mo12 127.4(4) . . ?
P1 O32 Mo8 126.5(4) . . ?
P1 O32 Mo11 125.7(4) . . ?
Mo8 O32 Mo11 89.1(2) . . ?
P1 O32 Mo4 125.4(4) . . ?
Mo8 O32 Mo4 89.5(2) . . ?
Mo11 O32 Mo4 88.9(2) . . ?
Mo12 O34 Mo4 151.3(4) . . ?
Mo12 O36 Mo10 125.8(4) . . ?
Mo6 O37 Mo7 125.5(4) . . ?
Mo10 O38 Mo5 126.6(4) . . ?
Mo7 O40 Mo2 150.1(5) . . ?
Dy1 O1W H1AW 116.9 . . ?
Dy1 O1W H1BW 119.1 . . ?
H1AW O1W H1BW 107.7 . . ?
Dy1 O2W H2AW 132.1 . . ?
Dy1 O2W H2BW 119.7 . . ?
H2AW O2W H2BW 107.7 . . ?
Dy1 O3W H3AW 122.6 . . ?
Dy1 O3W H3BW 129.6 . . ?
H3AW O3W H3BW 107.7 . . ?
Dy1 O4W H4AW 123.3 . . ?
Dy1 O4W H4BW 104.5 . . ?
H4AW O4W H4BW 107.7 . . ?
Dy1 O5W H5AW 134.9 . . ?
Dy1 O5W H5BW 109.9 . . ?
H5AW O5W H5BW 107.7 . . ?
C30 O41 Dy1 145.3(13) . . ?
C25 O43 Dy1 145.3(11) . . ?
C20 O45 Dy1 138.4(8) . . ?
C5 C1 C17 118.7(11) . . ?
C5 C1 C14 123.0(11) . . ?
C17 C1 C14 118.2(11) . . ?
C15 C2 C9 120.0(11) . . ?
C15 C2 C20 120.8(10) . . ?
C9 C2 C20 119.2(11) . . ?
C16 C3 N1 121.0(12) . . ?
C16 C3 H3A 119.5 . . ?
N1 C3 H3A 119.5 . . ?
C29 C4 C26 118.1(12) . . ?
C29 C4 C27 119.2(12) . . ?
C26 C4 C27 122.6(12) . . ?
C1 C5 C17 121.2(12) . 2_665 ?
C1 C5 H5 119.4 . . ?
C17 C5 H5 119.4 2_665 . ?
N3 C6 C15 119.0(12) . . ?
N3 C6 H6A 120.5 . . ?
C15 C6 H6A 120.5 . . ?
N1 C7 C8 116.7(12) . . ?
N1 C7 H7A 121.6 . . ?
C8 C7 H7A 121.6 . . ?
C12 C8 C7 124.5(12) . . ?
C12 C8 H8A 117.8 . . ?
C7 C8 H8A 117.8 . . ?
C10 C9 C2 117.3(11) . . ?
C10 C9 H9A 121.3 . . ?
C2 C9 H9A 121.3 . . ?
N3 C10 C9 120.0(11) . . ?
N3 C10 H10A 120.0 . . ?
C9 C10 H10A 120.0 . . ?
C24 C11 C23 118.4(12) . . ?
C24 C11 C21 123.4(12) . . ?
C23 C11 C21 118.1(12) . . ?
C8 C12 C16 115.4(13) . . ?
C8 C12 C25 125.2(13) . . ?
C16 C12 C25 119.3(13) . . ?
N2 C13 C28 120.8(12) . . ?
N2 C13 H13A 119.6 . . ?
C28 C13 H13A 119.6 . . ?
N3 C14 C1 112.9(10) . . ?
N3 C14 H14A 109.0 . . ?
C1 C14 H14A 109.0 . . ?
N3 C14 H14B 109.0 . . ?
C1 C14 H14B 109.0 . . ?
H14A C14 H14B 107.8 . . ?
C2 C15 C6 121.0(11) . . ?
C2 C15 H15A 119.5 . . ?
C6 C15 H15A 119.5 . . ?
C3 C16 C12 121.0(13) . . ?
C3 C16 H16A 119.5 . . ?
C12 C16 H16A 119.5 . . ?
C1 C17 C5 120.1(12) . 2_665 ?
C1 C17 H17 120.0 . . ?
C5 C17 H17 120.0 2_665 . ?
C22 C18 C19 119.0(14) . . ?
C22 C18 H18A 120.5 . . ?
C19 C18 H18A 120.5 . . ?
C28 C19 C18 117.4(14) . . ?
C28 C19 C30 121.9(15) . . ?
C18 C19 C30 120.7(16) . . ?
O46 C20 O45 127.6(13) . . ?
O46 C20 C2 114.6(12) . . ?
O45 C20 C2 117.8(10) . . ?
N1 C21 C11 111.7(11) . . ?
N1 C21 H21A 109.3 . . ?
C11 C21 H21A 109.3 . . ?
N1 C21 H21B 109.3 . . ?
C11 C21 H21B 109.3 . . ?
H21A C21 H21B 107.9 . . ?
C18 C22 N2 122.4(12) . . ?
C18 C22 H22A 118.8 . . ?
N2 C22 H22A 118.8 . . ?
C24 C23 C11 120.6(13) 2_575 . ?
C24 C23 H23 119.7 2_575 . ?
C11 C23 H23 119.7 . . ?
C11 C24 C23 121.0(12) . 2_575 ?
C11 C24 H24 119.5 . . ?
C23 C24 H24 119.5 2_575 . ?
O44 C25 O43 126.8(15) . . ?
O44 C25 C12 115.2(15) . . ?
O43 C25 C12 118.0(14) . . ?
C29 C26 C4 119.5(14) 2_466 . ?
C29 C26 H26 120.3 2_466 . ?
C4 C26 H26 120.2 . . ?
N2 C27 C4 109.4(10) . . ?
N2 C27 H27A 109.8 . . ?
C4 C27 H27A 109.8 . . ?
N2 C27 H27B 109.8 . . ?
C4 C27 H27B 109.8 . . ?
H27A C27 H27B 108.3 . . ?
C13 C28 C19 120.5(13) . . ?
C13 C28 H28A 119.7 . . ?
C19 C28 H28A 119.7 . . ?
C26 C29 C4 122.4(13) 2_466 . ?
C26 C29 H29 118.8 2_466 . ?
C4 C29 H29 118.8 . . ?
O42 C30 O41 124(2) . . ?
O42 C30 C19 119(2) . . ?
O41 C30 C19 117.5(18) . . ?
C3 N1 C7 121.4(12) . . ?
C3 N1 C21 120.2(11) . . ?
C7 N1 C21 118.4(11) . . ?
C13 N2 C22 119.9(11) . . ?
C13 N2 C27 120.0(12) . . ?
C22 N2 C27 120.1(12) . . ?
C10 N3 C6 122.5(11) . . ?
C10 N3 C14 118.1(10) . . ?
C6 N3 C14 119.4(11) . . ?
N5 C31 C32 173(4) . . ?
C31 C32 H32A 109.5 . . ?
C31 C32 H32B 109.5 . . ?
H32A C32 H32B 109.5 . . ?
C31 C32 H32C 109.5 . . ?
H32A C32 H32C 109.5 . . ?
H32B C32 H32C 109.5 . . ?
N6 C33 C34 174(3) . . ?
C33 C34 H34A 109.5 . . ?
C33 C34 H34B 109.5 . . ?
H34A C34 H34B 109.5 . . ?
C33 C34 H34C 109.5 . . ?
H34A C34 H34C 109.5 . . ?
H34B C34 H34C 109.5 . . ?
N7 C35 C36 170(5) . . ?

loop_
_geom_bond_atom_site_label_1
_geom_bond_atom_site_label_2
_geom_bond_distance
_geom_bond_site_symmetry_2
_geom_bond_publ_flag
Dy1 O41 2.237(12) . ?
Dy1 O43 2.270(10) . ?
Dy1 O45 2.345(9) . ?
Dy1 O2W 2.367(11) . ?
Dy1 O3W 2.384(11) . ?
Dy1 O1W 2.386(13) . ?
Dy1 O5W 2.387(12) . ?
Dy1 O4W 2.389(10) . ?
Mo1 O8 1.667(9) . ?
Mo1 O19 1.825(9) . ?
Mo1 O18 1.845(8) . ?
Mo1 O30 1.984(10) . ?
Mo1 O4 1.993(9) . ?
Mo1 O21 2.460(7) . ?
Mo2 O23 1.685(8) . ?
Mo2 O7 1.833(8) . ?
Mo2 O15 1.849(8) . ?
Mo2 O40 1.979(8) . ?
Mo2 O17 1.994(9) . ?
Mo2 O27 2.425(8) . ?
Mo3 O20 1.675(8) . ?
Mo3 O4 1.824(9) . ?
Mo3 O17 1.855(9) . ?
Mo3 O29 1.973(9) . ?
Mo3 O12 1.985(9) . ?
Mo3 O27 2.454(8) . ?
Mo4 O6 1.676(9) . ?
Mo4 O9 1.842(8) . ?
Mo4 O28 1.851(9) . ?
Mo4 O34 1.986(8) . ?
Mo4 O5 2.003(8) . ?
Mo4 O32 2.447(7) . ?
Mo5 O10 1.680(8) . ?
Mo5 O29 1.830(8) . ?
Mo5 O31 1.844(8) . ?
Mo5 O19 1.967(9) . ?
Mo5 O38 2.009(7) . ?
Mo5 O13 2.460(8) . ?
Mo6 O24 1.666(7) . ?
Mo6 O11 1.832(8) . ?
Mo6 O37 1.867(9) . ?
Mo6 O22 1.957(8) . ?
Mo6 O18 1.997(9) . ?
Mo6 O21 2.428(7) . ?
Mo7 O25 1.669(9) . ?
Mo7 O40 1.839(8) . ?
Mo7 O30 1.879(9) . ?
Mo7 O37 1.979(8) . ?
Mo7 O3 1.984(9) . ?
Mo7 O21 2.422(8) . ?
Mo8 O16 1.670(8) . ?
Mo8 O26 1.833(8) . ?
Mo8 O5 1.843(9) . ?
Mo8 O11 1.976(8) . ?
Mo8 O1 1.993(9) . ?
Mo8 O32 2.435(7) . ?
Mo9 O39 1.667(8) . ?
Mo9 O2 1.829(8) . ?
Mo9 O12 1.855(9) . ?
Mo9 O9 1.969(9) . ?
Mo9 O15 2.008(9) . ?
Mo9 O27 2.424(8) . ?
Mo10 O33 1.678(7) . ?
Mo10 O22 1.822(8) . ?
Mo10 O38 1.849(8) . ?
Mo10 O36 1.982(7) . ?
Mo10 O26 1.991(8) . ?
Mo10 O13 2.449(7) . ?
Mo11 O14 1.645(10) . ?
Mo11 O3 1.824(9) . ?
Mo11 O1 1.854(8) . ?
Mo11 O7 1.988(8) . ?
Mo11 O28 1.991(9) . ?
Mo11 O32 2.442(8) . ?
Mo12 O35 1.662(8) . ?
Mo12 O34 1.822(8) . ?
Mo12 O36 1.856(7) . ?
Mo12 O2 1.968(8) . ?
Mo12 O31 1.981(8) . ?
Mo12 O13 2.424(8) . ?
P1 O13 1.518(8) . ?
P1 O32 1.521(7) . ?
P1 O21 1.523(8) . ?
P1 O27 1.533(7) . ?
O1W H1AW 0.8499 . ?
O1W H1BW 0.8500 . ?
O2W H2AW 0.8500 . ?
O2W H2BW 0.8499 . ?
O3W H3AW 0.8499 . ?
O3W H3BW 0.8500 . ?
O4W H4AW 0.8500 . ?
O4W H4BW 0.8500 . ?
O5W H5AW 0.8500 . ?
O5W H5BW 0.8501 . ?
O41 C30 1.27(2) . ?
O42 C30 1.21(2) . ?
O43 C25 1.242(18) . ?
O44 C25 1.226(18) . ?
O45 C20 1.251(14) . ?
O46 C20 1.220(14) . ?
C1 C5 1.358(15) . ?
C1 C17 1.366(17) . ?
C1 C14 1.506(17) . ?
C2 C15 1.347(17) . ?
C2 C9 1.423(16) . ?
C2 C20 1.532(17) . ?
C3 C16 1.345(19) . ?
C3 N1 1.349(16) . ?
C3 H3A 0.9500 . ?
C4 C29 1.354(18) . ?
C4 C26 1.415(18) . ?
C4 C27 1.532(17) . ?
C5 C17 1.373(17) 2_665 ?
C5 H5 0.9500 . ?
C6 N3 1.352(15) . ?
C6 C15 1.370(18) . ?
C6 H6A 0.9500 . ?
C7 N1 1.369(15) . ?
C7 C8 1.376(17) . ?
C7 H7A 0.9500 . ?
C8 C12 1.365(18) . ?
C8 H8A 0.9500 . ?
C9 C10 1.393(17) . ?
C9 H9A 0.9500 . ?
C10 N3 1.341(16) . ?
C10 H10A 0.9500 . ?
C11 C24 1.364(18) . ?
C11 C23 1.407(17) . ?
C11 C21 1.522(17) . ?
C12 C16 1.413(19) . ?
C12 C25 1.495(19) . ?
C13 N2 1.314(15) . ?
C13 C28 1.343(18) . ?
C13 H13A 0.9500 . ?
C14 N3 1.502(15) . ?
C14 H14A 0.9900 . ?
C14 H14B 0.9900 . ?
C15 H15A 0.9500 . ?
C16 H16A 0.9500 . ?
C17 C5 1.373(17) 2_665 ?
C17 H17 0.9500 . ?
C18 C22 1.318(18) . ?
C18 C19 1.399(18) . ?
C18 H18A 0.9500 . ?
C19 C28 1.36(2) . ?
C19 C30 1.49(3) . ?
C21 N1 1.462(15) . ?
C21 H21A 0.9900 . ?
C21 H21B 0.9900 . ?
C22 N2 1.330(16) . ?
C22 H22A 0.9500 . ?
C23 C24 1.366(19) 2_575 ?
C23 H23 0.9500 . ?
C24 C23 1.366(19) 2_575 ?
C24 H24 0.9500 . ?
C26 C29 1.354(18) 2_466 ?
C26 H26 0.9500 . ?
C27 N2 1.492(16) . ?
C27 H27A 0.9900 . ?
C27 H27B 0.9900 . ?
C28 H28A 0.9500 . ?
C29 C26 1.354(18) 2_466 ?
C29 H29 0.9500 . ?
N5 C31 1.098(10) . ?
C31 C32 1.396(10) . ?
C32 H32A 0.9800 . ?
C32 H32B 0.9800 . ?
C32 H32C 0.9800 . ?
N6 C33 1.094(10) . ?
C33 C34 1.395(10) . ?
C34 H34A 0.9800 . ?
C34 H34B 0.9800 . ?
C34 H34C 0.9800 . ?
N7 C35 1.103(10) . ?
C35 C36 1.408(10) . ?
